data_7054605
loop_
_publ_author_name
'Yan, Xingchen'
'Xu, Jiakun'
'Wu, Xiaojing'
'Zhang, Zhongyu'
'Zhang, Xia'
'Fan, Yuhua'
'Bi, Caifeng'

_publ_section_title
;
 Proteasome inhibition and cytostatic effects on human cancer cells by
 pyrazolone-enamines: a combined crystallographic, structural and
 computational study
;
_journal_issue 3
_journal_name_full 'New J. Chem.'
_journal_page_first 2168
_journal_paper_doi 10.1039/C4NJ01906G
_journal_volume 39
_journal_year 2015
_chemical_formula_moiety 'C24 H20 N4 O2, C H4 O'
_chemical_formula_sum 'C25 H24 N4 O3'
_chemical_formula_weight 428.48
_chemical_name_systematic
; 
 ? 
;
_space_group_IT_number 2
_symmetry_cell_setting triclinic
_symmetry_space_group_name_Hall '-P 1'
_symmetry_space_group_name_H-M 'P -1'
_atom_sites_solution_hydrogens geom
_atom_sites_solution_primary direct
_atom_sites_solution_secondary difmap
_audit_creation_method SHELXL-97
_audit_update_record
;
2014-12-22 deposited with the CCDC.
2015-01-05 downloaded from the CCDC.
;
_cell_angle_alpha 101.707(2)
_cell_angle_beta 92.7690(10)
_cell_angle_gamma 98.5440(10)
_cell_formula_units_Z 2
_cell_length_a 7.3752(6)
_cell_length_b 10.9275(9)
_cell_length_c 14.5614(12)
_cell_measurement_reflns_used 1314
_cell_measurement_temperature 298(2)
_cell_measurement_theta_max 22.695
_cell_measurement_theta_min 2.666
_cell_volume 1132.64(16)
_computing_cell_refinement 'SMART (Bruker, 2000)'
_computing_data_collection 'SMART (Bruker, 2000)'
_computing_data_reduction 'SAINT (Bruker, 2000)'
_computing_molecular_graphics 'SHELXTL (Bruker, 2000)'
_computing_publication_material 'SHELXTL (Bruker, 2000)'
_computing_structure_refinement 'SHELXL97 (Sheldrick, 2008)'
_computing_structure_solution 'SHELXS97 (Sheldrick, 2008)'
_diffrn_ambient_temperature 298(2)
_diffrn_measured_fraction_theta_full 0.983
_diffrn_measured_fraction_theta_max 0.983
_diffrn_measurement_device_type 'CCD area detector'
_diffrn_measurement_method 'phi and omega scans'
_diffrn_radiation_monochromator graphite
_diffrn_radiation_source 'fine-focus sealed tube'
_diffrn_radiation_type MoK\a
_diffrn_radiation_wavelength 0.71073
_diffrn_reflns_av_R_equivalents 0.0437
_diffrn_reflns_av_unetI/netI 0.1075
_diffrn_reflns_limit_h_max 8
_diffrn_reflns_limit_h_min -8
_diffrn_reflns_limit_k_max 12
_diffrn_reflns_limit_k_min -12
_diffrn_reflns_limit_l_max 12
_diffrn_reflns_limit_l_min -17
_diffrn_reflns_number 5528
_diffrn_reflns_theta_full 25.02
_diffrn_reflns_theta_max 25.02
_diffrn_reflns_theta_min 2.64
_exptl_absorpt_coefficient_mu 0.084
_exptl_absorpt_correction_T_max 0.9809
_exptl_absorpt_correction_T_min 0.9654
_exptl_absorpt_correction_type multi-scan
_exptl_absorpt_process_details 'sadabs (Sheldrick, 1996)'
_exptl_crystal_colour light-yellow
_exptl_crystal_density_diffrn 1.253
_exptl_crystal_density_method 'not measured'
_exptl_crystal_description block
_exptl_crystal_F_000 452
_exptl_crystal_size_max 0.42
_exptl_crystal_size_mid 0.40
_exptl_crystal_size_min 0.23
_refine_diff_density_max 0.488
_refine_diff_density_min -0.277
_refine_diff_density_rms 0.060
_refine_ls_extinction_method none
_refine_ls_goodness_of_fit_ref 1.025
_refine_ls_hydrogen_treatment mixed
_refine_ls_matrix_type full
_refine_ls_number_parameters 295
_refine_ls_number_reflns 3936
_refine_ls_number_restraints 0
_refine_ls_restrained_S_all 1.025
_refine_ls_R_factor_all 0.1387
_refine_ls_R_factor_gt 0.0721
_refine_ls_shift/su_max 0.000
_refine_ls_shift/su_mean 0.000
_refine_ls_structure_factor_coef Fsqd
_refine_ls_weighting_details 'calc w=1/[\s^2^(Fo^2^)+(0.1111P)^2^+0.3412P] where P=(Fo^2^+2Fc^2^)/3'
_refine_ls_weighting_scheme calc
_refine_ls_wR_factor_gt 0.1896
_refine_ls_wR_factor_ref 0.2453
_reflns_number_gt 2033
_reflns_number_total 3936
_reflns_threshold_expression >2sigma(I)
_cod_data_source_file c4nj01906g2.cif
_cod_data_source_block 886801
_cod_depositor_comments
;
The following automatic conversions were performed:

'_symmetry_cell_setting' value 'Triclinic' changed to 'triclinic'
according to
/usr/data/users/saulius/crontab/automatic-downloads/rss-feeds/RSC/lib/dictionaries/cif_core.dic
dictionary named 'cif_core.dic' version 2.4.2 from 2011-04-26.

Automatic conversion script
Id: cif_fix_values 2935 2014-11-11 08:27:57Z andrius 

 Adding full bibliography for 7054604--7054609.cif.
;
_cod_database_code 7054605

loop_
_symmetry_equiv_pos_as_xyz
'x, y, z'
'-x, -y, -z'

loop_
_atom_site_label
_atom_site_type_symbol
_atom_site_fract_x
_atom_site_fract_y
_atom_site_fract_z
_atom_site_U_iso_or_equiv
_atom_site_adp_type
_atom_site_occupancy
_atom_site_symmetry_multiplicity
_atom_site_calc_flag
_atom_site_refinement_flags
N1 N 0.2937(5) 0.5161(3) 0.3126(2) 0.0508(9) Uani 1 1 d .
N2 N 0.2427(5) 0.4657(3) 0.3909(2) 0.0548(9) Uani 1 1 d .
N3 N 0.6936(5) 0.3035(3) 0.2243(3) 0.0549(10) Uani 1 1 d .
N4 N 1.3558(5) 0.1231(3) -0.0149(3) 0.0673(11) Uani 1 1 d .
H4A H 1.4451 0.0913 -0.0412 0.081 Uiso 1 1 calc R
H4B H 1.3067 0.1782 -0.0379 0.081 Uiso 1 1 calc R
O1 O 0.5018(4) 0.4865(3) 0.1967(2) 0.0631(9) Uani 1 1 d .
O2 O 1.3591(4) 0.0083(3) 0.0978(2) 0.0633(9) Uani 1 1 d .
O3 O 0.6596(6) 0.6296(4) 0.0632(3) 0.1116(14) Uani 1 1 d .
H3 H 0.5941 0.5974 0.0987 0.167 Uiso 1 1 calc R
C1 C 0.3499(6) 0.3825(4) 0.3989(3) 0.0501(10) Uani 1 1 d .
C2 C 0.4774(5) 0.3751(3) 0.3264(3) 0.0457(10) Uani 1 1 d .
C3 C 0.4355(6) 0.4630(4) 0.2701(3) 0.0494(10) Uani 1 1 d .
C4 C 0.3256(7) 0.3130(4) 0.4768(3) 0.0676(13) Uani 1 1 d .
H4C H 0.2190 0.3330 0.5082 0.101 Uiso 1 1 calc R
H4D H 0.4323 0.3376 0.5208 0.101 Uiso 1 1 calc R
H4E H 0.3100 0.2235 0.4514 0.101 Uiso 1 1 calc R
C5 C 0.1917(6) 0.6052(4) 0.2844(3) 0.0507(10) Uani 1 1 d .
C6 C 0.2737(6) 0.6951(4) 0.2385(3) 0.0602(12) Uani 1 1 d .
H6 H 0.3948 0.6956 0.2234 0.072 Uiso 1 1 calc R
C7 C 0.1754(7) 0.7847(4) 0.2150(3) 0.0688(13) Uani 1 1 d .
H7 H 0.2311 0.8457 0.1846 0.083 Uiso 1 1 calc R
C8 C -0.0056(7) 0.7833(5) 0.2367(3) 0.0724(14) Uani 1 1 d .
H8 H -0.0721 0.8431 0.2209 0.087 Uiso 1 1 calc R
C9 C -0.0856(7) 0.6933(5) 0.2816(4) 0.0731(14) Uani 1 1 d .
H9 H -0.2071 0.6925 0.2963 0.088 Uiso 1 1 calc R
C10 C 0.0102(6) 0.6032(4) 0.3058(3) 0.0601(12) Uani 1 1 d .
H10 H -0.0462 0.5422 0.3361 0.072 Uiso 1 1 calc R
C11 C 0.6106(5) 0.2962(3) 0.3033(3) 0.0455(10) Uani 1 1 d .
C12 C 0.6488(5) 0.2019(4) 0.3585(3) 0.0465(10) Uani 1 1 d .
C13 C 0.7413(6) 0.2386(4) 0.4475(3) 0.0576(12) Uani 1 1 d .
H13 H 0.7741 0.3241 0.4750 0.069 Uiso 1 1 calc R
C14 C 0.7849(7) 0.1482(5) 0.4954(3) 0.0713(14) Uani 1 1 d .
H14 H 0.8479 0.1729 0.5548 0.086 Uiso 1 1 calc R
C15 C 0.7349(8) 0.0223(5) 0.4551(4) 0.0812(16) Uani 1 1 d .
H15 H 0.7644 -0.0386 0.4870 0.097 Uiso 1 1 calc R
C16 C 0.6413(7) -0.0144(4) 0.3677(4) 0.0799(15) Uani 1 1 d .
H16 H 0.6064 -0.1002 0.3414 0.096 Uiso 1 1 calc R
C17 C 0.5985(6) 0.0735(4) 0.3186(3) 0.0592(12) Uani 1 1 d .
H17 H 0.5363 0.0475 0.2591 0.071 Uiso 1 1 calc R
C18 C 1.2938(6) 0.0874(4) 0.0612(3) 0.0504(10) Uani 1 1 d .
C19 C 1.1361(5) 0.1444(3) 0.1031(3) 0.0451(10) Uani 1 1 d .
C20 C 1.0026(6) 0.1831(4) 0.0487(3) 0.0570(11) Uani 1 1 d .
H21 H 1.0117 0.1758 -0.0156 0.068 Uiso 1 1 calc R
C21 C 0.8567(6) 0.2323(4) 0.0907(3) 0.0567(11) Uani 1 1 d .
H21A H 0.7671 0.2566 0.0542 0.068 Uiso 1 1 calc R
C22 C 0.8437(5) 0.2455(3) 0.1862(3) 0.0483(10) Uani 1 1 d .
C23 C 0.9761(6) 0.2080(4) 0.2407(3) 0.0633(12) Uani 1 1 d .
H23 H 0.9692 0.2184 0.3053 0.076 Uiso 1 1 calc R
C24 C 1.1188(6) 0.1549(4) 0.1982(3) 0.0546(11) Uani 1 1 d .
H24 H 1.2039 0.1260 0.2343 0.066 Uiso 1 1 calc R
C25 C 0.7769(10) 0.5462(6) 0.0251(5) 0.112(2) Uani 1 1 d .
H25A H 0.8271 0.5715 -0.0291 0.168 Uiso 1 1 calc R
H25B H 0.7089 0.4619 0.0068 0.168 Uiso 1 1 calc R
H25C H 0.8751 0.5480 0.0713 0.168 Uiso 1 1 calc R
H3A H 0.661(5) 0.359(4) 0.192(3) 0.053(12) Uiso 1 1 d .

loop_
_atom_site_aniso_label
_atom_site_aniso_U_11
_atom_site_aniso_U_22
_atom_site_aniso_U_33
_atom_site_aniso_U_23
_atom_site_aniso_U_13
_atom_site_aniso_U_12
N1 0.058(2) 0.0482(19) 0.053(2) 0.0116(16) 0.0178(17) 0.0246(17)
N2 0.061(2) 0.050(2) 0.059(2) 0.0118(17) 0.0194(18) 0.0231(18)
N3 0.055(2) 0.057(2) 0.060(2) 0.0120(19) 0.0205(18) 0.0278(18)
N4 0.069(3) 0.081(3) 0.072(3) 0.032(2) 0.034(2) 0.047(2)
O1 0.065(2) 0.078(2) 0.0619(19) 0.0292(17) 0.0273(16) 0.0345(16)
O2 0.067(2) 0.075(2) 0.0626(19) 0.0249(16) 0.0237(16) 0.0399(17)
O3 0.117(3) 0.093(3) 0.144(4) 0.052(3) 0.033(3) 0.032(3)
C1 0.059(3) 0.044(2) 0.049(2) 0.0056(19) 0.018(2) 0.016(2)
C2 0.047(2) 0.042(2) 0.048(2) 0.0041(18) 0.0124(19) 0.0119(18)
C3 0.053(2) 0.047(2) 0.053(3) 0.012(2) 0.017(2) 0.0169(19)
C4 0.072(3) 0.073(3) 0.070(3) 0.025(3) 0.030(3) 0.032(3)
C5 0.059(3) 0.040(2) 0.055(3) 0.0067(19) 0.008(2) 0.020(2)
C6 0.059(3) 0.060(3) 0.066(3) 0.014(2) 0.012(2) 0.020(2)
C7 0.082(4) 0.063(3) 0.070(3) 0.023(2) 0.007(3) 0.026(3)
C8 0.084(4) 0.067(3) 0.076(3) 0.023(3) 0.001(3) 0.035(3)
C9 0.056(3) 0.073(3) 0.094(4) 0.013(3) 0.003(3) 0.031(3)
C10 0.047(3) 0.053(3) 0.080(3) 0.012(2) 0.010(2) 0.010(2)
C11 0.047(2) 0.044(2) 0.045(2) 0.0027(18) 0.0096(19) 0.0120(18)
C12 0.046(2) 0.044(2) 0.053(2) 0.0077(19) 0.0150(19) 0.0174(19)
C13 0.068(3) 0.053(3) 0.052(3) 0.003(2) 0.013(2) 0.022(2)
C14 0.080(4) 0.075(3) 0.064(3) 0.019(3) 0.004(3) 0.022(3)
C15 0.087(4) 0.063(3) 0.103(4) 0.035(3) 0.003(3) 0.022(3)
C16 0.086(4) 0.041(3) 0.111(4) 0.012(3) -0.005(3) 0.011(3)
C17 0.052(3) 0.051(3) 0.072(3) 0.002(2) 0.003(2) 0.014(2)
C18 0.056(3) 0.051(2) 0.046(2) 0.009(2) 0.010(2) 0.017(2)
C19 0.041(2) 0.049(2) 0.048(2) 0.0075(18) 0.0141(18) 0.0174(19)
C20 0.061(3) 0.070(3) 0.048(2) 0.014(2) 0.017(2) 0.031(2)
C21 0.053(3) 0.068(3) 0.059(3) 0.021(2) 0.014(2) 0.028(2)
C22 0.043(2) 0.045(2) 0.059(3) 0.0071(19) 0.014(2) 0.0157(19)
C23 0.053(3) 0.093(3) 0.043(2) 0.001(2) 0.010(2) 0.027(3)
C24 0.044(2) 0.076(3) 0.049(2) 0.013(2) 0.0064(19) 0.023(2)
C25 0.121(6) 0.093(4) 0.119(5) 0.008(4) 0.038(4) 0.019(4)

loop_
_atom_type_symbol
_atom_type_description
_atom_type_scat_dispersion_real
_atom_type_scat_dispersion_imag
_atom_type_scat_source
C C 0.0033 0.0016 'International Tables Vol C Tables 4.2.6.8 and 6.1.1.4'
H H 0.0000 0.0000 'International Tables Vol C Tables 4.2.6.8 and 6.1.1.4'
N N 0.0061 0.0033 'International Tables Vol C Tables 4.2.6.8 and 6.1.1.4'
O O 0.0106 0.0060 'International Tables Vol C Tables 4.2.6.8 and 6.1.1.4'

loop_
_geom_angle_atom_site_label_1
_geom_angle_atom_site_label_2
_geom_angle_atom_site_label_3
_geom_angle
C3 N1 N2 112.1(3)
C3 N1 C5 129.0(3)
N2 N1 C5 118.8(3)
C1 N2 N1 106.8(3)
C11 N3 C22 130.5(4)
C11 N3 H3A 117(3)
C22 N3 H3A 112(3)
C18 N4 H4A 120.0
C18 N4 H4B 120.0
H4A N4 H4B 120.0
C25 O3 H3 109.5
N2 C1 C2 110.8(3)
N2 C1 C4 118.5(3)
C2 C1 C4 130.7(4)
C11 C2 C3 122.1(3)
C11 C2 C1 131.7(3)
C3 C2 C1 106.0(3)
O1 C3 N1 125.3(4)
O1 C3 C2 130.4(3)
N1 C3 C2 104.3(3)
C1 C4 H4C 109.5
C1 C4 H4D 109.5
H4C C4 H4D 109.5
C1 C4 H4E 109.5
H4C C4 H4E 109.5
H4D C4 H4E 109.5
C6 C5 C10 120.1(4)
C6 C5 N1 120.5(4)
C10 C5 N1 119.3(4)
C5 C6 C7 120.0(4)
C5 C6 H6 120.0
C7 C6 H6 120.0
C8 C7 C6 120.0(4)
C8 C7 H7 120.0
C6 C7 H7 120.0
C9 C8 C7 119.3(4)
C9 C8 H8 120.3
C7 C8 H8 120.3
C8 C9 C10 121.5(5)
C8 C9 H9 119.3
C10 C9 H9 119.3
C9 C10 C5 119.0(4)
C9 C10 H10 120.5
C5 C10 H10 120.5
N3 C11 C2 116.9(3)
N3 C11 C12 120.4(3)
C2 C11 C12 122.5(3)
C13 C12 C17 119.3(4)
C13 C12 C11 121.4(4)
C17 C12 C11 119.3(4)
C14 C13 C12 120.2(4)
C14 C13 H13 119.9
C12 C13 H13 119.9
C15 C14 C13 119.7(5)
C15 C14 H14 120.1
C13 C14 H14 120.1
C14 C15 C16 120.3(5)
C14 C15 H15 119.9
C16 C15 H15 119.9
C15 C16 C17 121.0(5)
C15 C16 H16 119.5
C17 C16 H16 119.5
C16 C17 C12 119.5(4)
C16 C17 H17 120.3
C12 C17 H17 120.3
O2 C18 N4 123.0(4)
O2 C18 C19 119.3(3)
N4 C18 C19 117.7(4)
C24 C19 C20 119.0(3)
C24 C19 C18 118.6(3)
C20 C19 C18 122.4(3)
C21 C20 C19 120.0(4)
C21 C20 H21 120.0
C19 C20 H21 120.0
C22 C21 C20 120.4(4)
C22 C21 H21A 119.8
C20 C21 H21A 119.8
C21 C22 C23 119.9(3)
C21 C22 N3 116.5(4)
C23 C22 N3 123.5(4)
C24 C23 C22 119.7(4)
C24 C23 H23 120.1
C22 C23 H23 120.1
C19 C24 C23 120.9(4)
C19 C24 H24 119.6
C23 C24 H24 119.6
O3 C25 H25A 109.5
O3 C25 H25B 109.5
H25A C25 H25B 109.5
O3 C25 H25C 109.5
H25A C25 H25C 109.5
H25B C25 H25C 109.5

loop_
_geom_bond_atom_site_label_1
_geom_bond_atom_site_label_2
_geom_bond_distance
N1 C3 1.383(5)
N1 N2 1.406(4)
N1 C5 1.426(5)
N2 C1 1.309(5)
N3 C11 1.340(5)
N3 C22 1.435(5)
N3 H3A 0.89(4)
N4 C18 1.327(5)
N4 H4A 0.8600
N4 H4B 0.8600
O1 C3 1.253(4)
O2 C18 1.244(4)
O3 C25 1.401(6)
O3 H3 0.8200
C1 C2 1.445(5)
C1 C4 1.492(5)
C2 C11 1.410(5)
C2 C3 1.439(5)
C4 H4C 0.9600
C4 H4D 0.9600
C4 H4E 0.9600
C5 C6 1.380(6)
C5 C10 1.387(6)
C6 C7 1.388(6)
C6 H6 0.9300
C7 C8 1.386(6)
C7 H7 0.9300
C8 C9 1.368(6)
C8 H8 0.9300
C9 C10 1.384(6)
C9 H9 0.9300
C10 H10 0.9300
C11 C12 1.479(5)
C12 C13 1.389(6)
C12 C17 1.391(5)
C13 C14 1.385(6)
C13 H13 0.9300
C14 C15 1.369(7)
C14 H14 0.9300
C15 C16 1.371(7)
C15 H15 0.9300
C16 C17 1.372(6)
C16 H16 0.9300
C17 H17 0.9300
C18 C19 1.498(5)
C19 C24 1.380(5)
C19 C20 1.400(5)
C20 C21 1.387(5)
C20 H21 0.9300
C21 C22 1.378(5)
C21 H21A 0.9300
C22 C23 1.388(6)
C23 C24 1.387(5)
C23 H23 0.9300
C24 H24 0.9300
C25 H25A 0.9600
C25 H25B 0.9600
C25 H25C 0.9600

loop_
_geom_hbond_atom_site_label_D
_geom_hbond_atom_site_label_H
_geom_hbond_atom_site_label_A
_geom_hbond_distance_DH
_geom_hbond_distance_HA
_geom_hbond_distance_DA
_geom_hbond_angle_DHA
_geom_hbond_site_symmetry_A
O3 H3 O1 0.82 2.13 2.914(5) 161.2 .
N3 H3A O1 0.89(4) 1.95(4) 2.696(4) 141(3) .
N4 H4A O2 0.86 2.04 2.895(4) 171.5 2_855
N4 H4B O3 0.86 2.19 2.943(5) 146.8 2_765
C7 H7 O2 0.93 2.49 3.414(6) 176.1 1_465
C17 H17 O2 0.93 2.56 3.480(6) 172.0 1_455

loop_
_geom_torsion_atom_site_label_1
_geom_torsion_atom_site_label_2
_geom_torsion_atom_site_label_3
_geom_torsion_atom_site_label_4
_geom_torsion
C3 N1 N2 C1 0.3(5)
C5 N1 N2 C1 176.7(3)
N1 N2 C1 C2 0.4(5)
N1 N2 C1 C4 -179.8(4)
N2 C1 C2 C11 -176.2(4)
C4 C1 C2 C11 4.0(8)
N2 C1 C2 C3 -1.0(5)
C4 C1 C2 C3 179.2(4)
N2 N1 C3 O1 176.6(4)
C5 N1 C3 O1 0.7(7)
N2 N1 C3 C2 -0.9(4)
C5 N1 C3 C2 -176.8(4)
C11 C2 C3 O1 -0.5(7)
C1 C2 C3 O1 -176.3(4)
C11 C2 C3 N1 176.9(4)
C1 C2 C3 N1 1.1(4)
C3 N1 C5 C6 -32.0(6)
N2 N1 C5 C6 152.3(4)
C3 N1 C5 C10 149.8(4)
N2 N1 C5 C10 -25.8(5)
C10 C5 C6 C7 0.9(7)
N1 C5 C6 C7 -177.2(4)
C5 C6 C7 C8 -0.6(7)
C6 C7 C8 C9 0.2(7)
C7 C8 C9 C10 -0.1(8)
C8 C9 C10 C5 0.4(7)
C6 C5 C10 C9 -0.8(7)
N1 C5 C10 C9 177.3(4)
C22 N3 C11 C2 173.8(4)
C22 N3 C11 C12 -10.9(7)
C3 C2 C11 N3 -2.0(6)
C1 C2 C11 N3 172.5(4)
C3 C2 C11 C12 -177.3(4)
C1 C2 C11 C12 -2.8(7)
N3 C11 C12 C13 112.5(4)
C2 C11 C12 C13 -72.4(5)
N3 C11 C12 C17 -64.5(5)
C2 C11 C12 C17 110.6(4)
C17 C12 C13 C14 0.8(6)
C11 C12 C13 C14 -176.2(4)
C12 C13 C14 C15 -0.6(7)
C13 C14 C15 C16 -0.3(8)
C14 C15 C16 C17 1.0(8)
C15 C16 C17 C12 -0.8(7)
C13 C12 C17 C16 -0.1(6)
C11 C12 C17 C16 177.0(4)
O2 C18 C19 C24 28.5(6)
N4 C18 C19 C24 -152.5(4)
O2 C18 C19 C20 -149.2(4)
N4 C18 C19 C20 29.8(6)
C24 C19 C20 C21 0.7(6)
C18 C19 C20 C21 178.4(4)
C19 C20 C21 C22 1.1(7)
C20 C21 C22 C23 -0.7(6)
C20 C21 C22 N3 176.8(4)
C11 N3 C22 C21 157.3(4)
C11 N3 C22 C23 -25.2(7)
C21 C22 C23 C24 -1.4(7)
N3 C22 C23 C24 -178.7(4)
C20 C19 C24 C23 -2.8(6)
C18 C19 C24 C23 179.4(4)
C22 C23 C24 C19 3.2(7)
